data_4075559
loop_
_publ_author_name
'Gonz\'alez-Maupoey, Marta'
'Cuenca, Tom\'as'
'Herdtweck, Eberhardt'

_publ_section_title
;
 Monocyclopentadienyl Chloro Bisphenoxo Ti(\h5-C5H4SiMe2Cl)(\h2-MBMP)Cl
 Derivative:&#x00A0; Ti&#x2212;Cl, Ti&#x2212;O, and Si&#x2212;Cl
 Reactivity. Crystal Structure of Ti(\h5-C5H4SiMe3)(\h2-MBMP)Cl and
 Ti(\h5-C5H4SiMe2-\h1-MBMP)(CH2Ph)2
;
_journal_issue 18
_journal_name_full Organometallics
_journal_page_first 4358
_journal_paper_doi 10.1021/om060368q
_journal_volume 25
_journal_year 2006
_chemical_formula_moiety 'C31 H43 Cl O2 Si Ti'
_chemical_formula_sum 'C31 H43 Cl O2 Si Ti'
_chemical_formula_weight 559.06
_chemical_name_systematic ?
_space_group_IT_number 14
_symmetry_cell_setting monoclinic
_symmetry_space_group_name_Hall '-P 2yn'
_symmetry_space_group_name_H-M 'P 1 21/n 1'
_atom_sites_solution_hydrogens difmap
_atom_sites_solution_primary direct
_atom_sites_solution_secondary difmap
_cell_angle_alpha 90
_cell_angle_beta 108.0383(3)
_cell_angle_gamma 90
_cell_formula_units_Z 4
_cell_length_a 12.7806(1)
_cell_length_b 14.2076(1)
_cell_length_c 17.5955(1)
_cell_measurement_reflns_used 5816
_cell_measurement_temperature 173(1)
_cell_measurement_theta_max 25.36
_cell_measurement_theta_min 1.88
_cell_volume 3037.98(4)
_computing_cell_refinement 'DENZO (Nonius, 2001b)'
_computing_data_collection 'Kappa-CCD Control Software (Nonius, 2001a)'
_computing_data_reduction 'DENZO (Nonius, 2001b)'
_computing_molecular_graphics 'PLATON (Spek, 2001)'
_computing_publication_material 'PLATON (Spek, 2001)'
_computing_structure_refinement 'SHELXL97 (Sheldrick, 1998)'
_computing_structure_solution 'SIR92 (Altomare, 1994)'
_diffrn_ambient_temperature 173(1)
_diffrn_detector ' CCD plate '
_diffrn_detector_area_resol_mean 18
_diffrn_measured_fraction_theta_full 1.000
_diffrn_measured_fraction_theta_max 1.000
_diffrn_measurement_device ' \k-geometry diffractometer '
_diffrn_measurement_device_type ' Nonius \k-CCD diffractometer'
_diffrn_measurement_method ' phi- and omega-rotation '
_diffrn_radiation_monochromator graphite
_diffrn_radiation_source 'NONIUS FR 591 rotating anode'
_diffrn_radiation_type 'Mo K\a'
_diffrn_radiation_wavelength 0.71073
_diffrn_reflns_av_R_equivalents 0.049
_diffrn_reflns_av_sigmaI/netI 0.0193
_diffrn_reflns_limit_h_max 15
_diffrn_reflns_limit_h_min -15
_diffrn_reflns_limit_k_max 17
_diffrn_reflns_limit_k_min -17
_diffrn_reflns_limit_l_max 21
_diffrn_reflns_limit_l_min -21
_diffrn_reflns_number 67571
_diffrn_reflns_theta_full 25.36
_diffrn_reflns_theta_max 25.36
_diffrn_reflns_theta_min 1.88
_diffrn_standards_decay_% 0
_exptl_absorpt_coefficient_mu 0.434
_exptl_absorpt_correction_T_max 0.917
_exptl_absorpt_correction_T_min 0.770
_exptl_absorpt_correction_type multi-scan
_exptl_absorpt_process_details '(applied during the scaling procedure; Nonius, 2001b)'
_exptl_crystal_colour red
_exptl_crystal_density_diffrn 1.222
_exptl_crystal_density_meas ?
_exptl_crystal_density_method none
_exptl_crystal_description plate
_exptl_crystal_F_000 1192
_exptl_crystal_size_max 0.61
_exptl_crystal_size_mid 0.48
_exptl_crystal_size_min 0.21
_refine_diff_density_max 0.267
_refine_diff_density_min -0.297
_refine_diff_density_rms 0.042
_refine_ls_goodness_of_fit_ref 1.035
_refine_ls_hydrogen_treatment refall
_refine_ls_matrix_type full
_refine_ls_number_parameters 497
_refine_ls_number_reflns 5560
_refine_ls_number_restraints 0
_refine_ls_restrained_S_all 1.035
_refine_ls_R_factor_all 0.0388
_refine_ls_R_factor_gt 0.0306
_refine_ls_shift/su_max 0.001
_refine_ls_shift/su_mean 0.000
_refine_ls_structure_factor_coef Fsqd
_refine_ls_weighting_details 'w=1/[\s^2^(Fo^2^)+(Fo^2^)+(0.0371P)^2^+1.6964P] where P=(Fo^2^+2Fc^2^)/3'
_refine_ls_weighting_scheme sigma
_refine_ls_wR_factor_gt 0.0739
_refine_ls_wR_factor_ref 0.0773
_reflns_number_gt 4819
_reflns_number_total 5560
_reflns_threshold_expression I>2\s(I)
_cod_data_source_file om060368qsi20060428_093629.cif
_cod_data_source_block TOMQ-4257-173
_cod_depositor_comments
;
The following automatic conversions were performed:

'_symmetry_cell_setting' value 'Monoclinic' changed to 'monoclinic'
according to /home/saulius/struct/CIF-dictionaries/cif_core.dic
dictionary named 'cif_core.dic' version 2.4.1 from 2010-06-29.

Automatic conversion script
Id: cif_fix_values 1715 2011-07-08 13:25:40Z adriana 

The following automatic conversions were performed:

'_exptl_crystal_density_meas' value 'none' was changed to '?' - the
value is perceived as not measured.

Automatic conversion script
Id: cif_fix_values 3008 2015-01-20 13:52:24Z robertas 
;
_cod_original_sg_symbol_H-M 'P 21/n'
_cod_database_code 4075559

loop_
_symmetry_equiv_pos_as_xyz
x,y,z
1/2-x,1/2+y,1/2-z
-x,-y,-z
1/2+x,1/2-y,1/2+z

loop_
_atom_site_aniso_label
_atom_site_aniso_U_11
_atom_site_aniso_U_22
_atom_site_aniso_U_33
_atom_site_aniso_U_23
_atom_site_aniso_U_13
_atom_site_aniso_U_12
Ti 0.0184(2) 0.0195(2) 0.0162(2) 0.0010(1) 0.0047(1) 0.0011(1)
Cl 0.0311(2) 0.0246(2) 0.0290(2) -0.0048(2) 0.0064(2) -0.0052(2)
Si 0.0251(3) 0.0333(3) 0.0198(2) 0.0000(2) 0.0095(2) 0.0015(2)
O1 0.0206(6) 0.0244(6) 0.0157(5) -0.0003(5) 0.0042(5) -0.0025(5)
O2 0.0192(6) 0.0258(6) 0.0219(6) -0.0011(5) 0.0044(5) 0.0029(5)
C1 0.0198(8) 0.0166(8) 0.0154(8) 0.0013(6) 0.0028(6) 0.0035(6)
C2 0.0173(8) 0.0159(8) 0.0230(8) 0.0013(6) 0.0040(7) 0.0032(6)
C3 0.0189(8) 0.0189(8) 0.0255(9) -0.0058(7) 0.0012(7) 0.0007(7)
C4 0.0238(9) 0.0220(9) 0.0198(8) -0.0017(7) 0.0028(7) 0.0056(7)
C5 0.0206(8) 0.0240(9) 0.0219(8) 0.0030(7) 0.0077(7) 0.0043(7)
C6 0.0186(8) 0.0196(8) 0.0187(8) 0.0029(6) 0.0024(7) 0.0020(6)
C7 0.0234(9) 0.0331(10) 0.0207(9) 0.0004(7) 0.0042(7) -0.0080(7)
C8 0.0308(11) 0.0605(15) 0.0312(12) -0.0054(11) 0.0103(9) -0.0206(11)
C9 0.0254(10) 0.0558(15) 0.0262(10) 0.0047(9) -0.0006(9) -0.0090(10)
C10 0.0434(12) 0.0292(11) 0.0417(12) -0.0053(9) 0.0098(11) -0.0140(9)
C11 0.0337(11) 0.0406(12) 0.0273(10) -0.0117(9) 0.0087(9) -0.0010(10)
C12 0.0198(8) 0.0176(8) 0.0265(9) -0.0023(7) 0.0068(7) -0.0014(7)
C13 0.0150(8) 0.0203(8) 0.0224(8) 0.0004(7) 0.0039(7) -0.0025(6)
C14 0.0155(8) 0.0182(8) 0.0267(9) -0.0016(7) 0.0074(7) -0.0034(6)
C15 0.0220(9) 0.0208(9) 0.0240(9) -0.0059(7) 0.0070(7) -0.0043(7)
C16 0.0208(8) 0.0212(9) 0.0241(9) -0.0009(7) 0.0036(7) -0.0038(7)
C17 0.0192(8) 0.0213(9) 0.0289(9) -0.0006(7) 0.0060(7) 0.0028(7)
C18 0.0175(8) 0.0202(8) 0.0246(8) -0.0017(7) 0.0065(7) -0.0026(6)
C19 0.0206(8) 0.0265(9) 0.0252(9) -0.0028(7) 0.0084(7) 0.0019(7)
C20 0.0316(11) 0.0488(13) 0.0355(12) -0.0136(10) 0.0064(9) 0.0145(10)
C21 0.0541(14) 0.0403(12) 0.0440(13) 0.0037(10) 0.0322(12) 0.0034(11)
C22 0.0285(11) 0.0376(11) 0.0352(11) -0.0154(9) 0.0102(9) -0.0023(9)
C23 0.0282(10) 0.0294(11) 0.0270(10) -0.0035(8) 0.0003(8) 0.0030(9)
C24 0.0261(9) 0.0236(9) 0.0175(8) 0.0037(7) 0.0066(7) 0.0029(7)
C25 0.0382(11) 0.0199(9) 0.0240(9) 0.0047(7) 0.0086(8) -0.0007(8)
C26 0.0564(13) 0.0223(9) 0.0235(9) 0.0029(8) 0.0138(9) 0.0140(9)
C27 0.0350(11) 0.0425(12) 0.0278(10) 0.0143(9) 0.0148(9) 0.0214(9)
C28 0.0241(9) 0.0338(10) 0.0198(9) 0.0080(8) 0.0042(7) 0.0068(8)
C29 0.0338(11) 0.0652(17) 0.0335(12) 0.0029(11) 0.0143(10) -0.0091(11)
C30 0.0554(15) 0.0379(12) 0.0381(12) -0.0042(10) 0.0238(12) 0.0057(11)
C31 0.0378(12) 0.0597(16) 0.0229(10) 0.0021(10) 0.0112(9) 0.0127(11)

loop_
_atom_site_label
_atom_site_type_symbol
_atom_site_thermal_displace_type
_atom_site_fract_x
_atom_site_fract_y
_atom_site_fract_z
_atom_site_occupancy
_atom_site_U_iso_or_equiv
Ti Ti Uani 0.30525(2) 0.39139(2) 0.32387(2) 1.000 0.0182(1)
Cl Cl Uani 0.37673(4) 0.53437(3) 0.37400(3) 1.000 0.0289(1)
Si Si Uani 0.26358(4) 0.35720(4) 0.53015(3) 1.000 0.0255(2)
O1 O Uani 0.33796(9) 0.39270(8) 0.23195(6) 1.000 0.0206(3)
O2 O Uani 0.15715(9) 0.41081(8) 0.28684(7) 1.000 0.0227(3)
C1 C Uani 0.33493(13) 0.35948(11) 0.15837(9) 1.000 0.0179(5)
C2 C Uani 0.24320(13) 0.30536(11) 0.11763(9) 1.000 0.0192(5)
C3 C Uani 0.23724(14) 0.26957(12) 0.04269(10) 1.000 0.0224(5)
C4 C Uani 0.31842(14) 0.28777(12) 0.00801(10) 1.000 0.0228(5)
C5 C Uani 0.40702(14) 0.34373(12) 0.04947(10) 1.000 0.0219(5)
C6 C Uani 0.41882(13) 0.38164(11) 0.12510(9) 1.000 0.0197(5)
C7 C Uani 0.51523(14) 0.44753(13) 0.16672(10) 1.000 0.0263(5)
C8 C Uani 0.59681(18) 0.45675(19) 0.11874(13) 1.000 0.0407(7)
C9 C Uani 0.58077(17) 0.41003(18) 0.24988(12) 1.000 0.0378(7)
C10 C Uani 0.46958(19) 0.54579(15) 0.17417(14) 1.000 0.0389(7)
C11 C Uani 0.31164(19) 0.24832(17) -0.07324(12) 1.000 0.0340(6)
C12 C Uani 0.15114(14) 0.28785(12) 0.15329(11) 1.000 0.0214(5)
C13 C Uani 0.07475(12) 0.42480(12) 0.21567(9) 1.000 0.0197(5)
C14 C Uani 0.07396(13) 0.37061(11) 0.14888(10) 1.000 0.0199(5)
C15 C Uani -0.00691(14) 0.38765(12) 0.07633(10) 1.000 0.0223(5)
C16 C Uani -0.08794(13) 0.45488(12) 0.06872(10) 1.000 0.0228(5)
C17 C Uani -0.08739(14) 0.50502(12) 0.13687(10) 1.000 0.0235(5)
C18 C Uani -0.00940(13) 0.49147(12) 0.21163(10) 1.000 0.0208(5)
C19 C Uani -0.01998(13) 0.54214(12) 0.28613(10) 1.000 0.0238(5)
C20 C Uani -0.12212(17) 0.60560(17) 0.26672(13) 1.000 0.0395(7)
C21 C Uani -0.0318(2) 0.46841(16) 0.34640(14) 1.000 0.0422(8)
C22 C Uani 0.07922(16) 0.60563(15) 0.32466(13) 1.000 0.0337(6)
C23 C Uani -0.17794(16) 0.46957(15) -0.00921(12) 1.000 0.0301(6)
C24 C Uani 0.32176(14) 0.31676(12) 0.44974(10) 1.000 0.0224(5)
C25 C Uani 0.27150(17) 0.25286(12) 0.38678(10) 1.000 0.0276(6)
C26 C Uani 0.34672(18) 0.22979(13) 0.34604(11) 1.000 0.0337(6)
C27 C Uani 0.44521(17) 0.27746(15) 0.38304(11) 1.000 0.0339(6)
C28 C Uani 0.43079(15) 0.33095(13) 0.44606(10) 1.000 0.0265(5)
C29 C Uani 0.12527(18) 0.3012(2) 0.50751(14) 1.000 0.0433(8)
C30 C Uani 0.2573(2) 0.48755(16) 0.53446(14) 1.000 0.0417(8)
C31 C Uani 0.35384(19) 0.31265(19) 0.62790(12) 1.000 0.0397(7)
H31 H Uiso 0.1804(15) 0.2316(13) 0.0174(10) 1.000 0.021(5)
H51 H Uiso 0.4619(15) 0.3556(13) 0.0246(11) 1.000 0.026(5)
H81 H Uiso 0.6295(19) 0.3957(18) 0.1147(14) 1.000 0.052(7)
H82 H Uiso 0.6504(19) 0.4995(17) 0.1471(13) 1.000 0.045(6)
H83 H Uiso 0.5618(18) 0.4828(16) 0.0653(14) 1.000 0.047(6)
H91 H Uiso 0.6057(19) 0.3470(18) 0.2456(13) 1.000 0.048(7)
H92 H Uiso 0.5378(19) 0.4117(16) 0.2872(14) 1.000 0.050(6)
H93 H Uiso 0.6473(18) 0.4497(16) 0.2728(12) 1.000 0.044(6)
H101 H Uiso 0.4224(18) 0.5442(15) 0.2068(13) 1.000 0.044(6)
H102 H Uiso 0.432(2) 0.5729(18) 0.1202(15) 1.000 0.057(7)
H103 H Uiso 0.530(2) 0.5883(17) 0.1993(14) 1.000 0.052(7)
H111 H Uiso 0.242(2) 0.2257(19) -0.1014(15) 1.000 0.067(8)
H112 H Uiso 0.354(3) 0.194(2) -0.0696(18) 1.000 0.091(10)
H113 H Uiso 0.337(2) 0.285(2) -0.1032(18) 1.000 0.084(10)
H121 H Uiso 0.1792(15) 0.2676(13) 0.2089(12) 1.000 0.027(5)
H122 H Uiso 0.1076(14) 0.2329(13) 0.1241(10) 1.000 0.020(4)
H151 H Uiso -0.0056(14) 0.3505(13) 0.0324(11) 1.000 0.021(4)
H171 H Uiso -0.1460(14) 0.5501(13) 0.1322(10) 1.000 0.021(4)
H201 H Uiso -0.1168(18) 0.6545(17) 0.2277(14) 1.000 0.050(7)
H202 H Uiso -0.1220(17) 0.6376(16) 0.3153(13) 1.000 0.043(6)
H203 H Uiso -0.1929(19) 0.5664(17) 0.2454(14) 1.000 0.051(6)
H211 H Uiso -0.0384(18) 0.4995(17) 0.3974(14) 1.000 0.052(6)
H212 H Uiso 0.028(2) 0.4250(18) 0.3612(14) 1.000 0.056(7)
H213 H Uiso -0.102(2) 0.4326(17) 0.3196(14) 1.000 0.053(7)
H221 H Uiso 0.0797(19) 0.6592(18) 0.2878(15) 1.000 0.058(7)
H222 H Uiso 0.1469(18) 0.5727(16) 0.3362(12) 1.000 0.042(6)
H223 H Uiso 0.0721(17) 0.6320(15) 0.3730(13) 1.000 0.038(6)
H231 H Uiso -0.212(2) 0.5270(19) -0.0110(14) 1.000 0.060(7)
H232 H Uiso -0.235(2) 0.424(2) -0.0174(15) 1.000 0.065(8)
H233 H Uiso -0.158(2) 0.4557(17) -0.0550(15) 1.000 0.058(7)
H251 H Uiso 0.1986(17) 0.2302(14) 0.3702(12) 1.000 0.032(5)
H261 H Uiso 0.3349(18) 0.1905(16) 0.3029(14) 1.000 0.047(6)
H271 H Uiso 0.5100(18) 0.2780(15) 0.3687(12) 1.000 0.044(6)
H281 H Uiso 0.4832(16) 0.3724(14) 0.4795(11) 1.000 0.030(5)
H291 H Uiso 0.136(3) 0.229(2) 0.5106(18) 1.000 0.094(10)
H292 H Uiso 0.078(2) 0.3121(19) 0.4530(17) 1.000 0.066(8)
H293 H Uiso 0.090(2) 0.320(2) 0.5441(18) 1.000 0.082(9)
H301 H Uiso 0.210(2) 0.5138(19) 0.4871(16) 1.000 0.063(8)
H302 H Uiso 0.331(2) 0.5113(18) 0.5473(15) 1.000 0.061(8)
H303 H Uiso 0.2317(19) 0.5029(18) 0.5783(15) 1.000 0.058(7)
H311 H Uiso 0.358(2) 0.246(2) 0.6263(14) 1.000 0.059(8)
H312 H Uiso 0.3210(19) 0.3306(17) 0.6714(14) 1.000 0.058(7)
H313 H Uiso 0.429(2) 0.3355(18) 0.6410(14) 1.000 0.059(7)

loop_
_atom_type_symbol
_atom_type_description
_atom_type_scat_dispersion_real
_atom_type_scat_dispersion_imag
_atom_type_scat_source
Ti Ti 0.2776 0.4457 'International Tables Vol C Tables 4.2.6.8 and 6.1.1.4'
Si Si 0.0817 0.0704 'International Tables Vol C Tables 4.2.6.8 and 6.1.1.4'
O O 0.0106 0.0060 'International Tables Vol C Tables 4.2.6.8 and 6.1.1.4'
Cl Cl 0.1484 0.1585 'International Tables Vol C Tables 4.2.6.8 and 6.1.1.4'
H H 0.0000 0.0000 'International Tables Vol C Tables 4.2.6.8 and 6.1.1.4'
C C 0.0033 0.0016 'International Tables Vol C Tables 4.2.6.8 and 6.1.1.4'

loop_
_geom_angle_atom_site_label_1
_geom_angle_atom_site_label_2
_geom_angle_atom_site_label_3
_geom_angle
_geom_angle_publ_flag
Cl Ti O1 99.31(4) yes
Cl Ti O2 104.47(4) yes
Cl Ti C24 97.22(4) yes
Cl Ti C25 131.90(5) yes
Cl Ti C26 139.18(5) yes
Cl Ti C27 106.06(5) yes
Cl Ti C28 84.05(5) yes
O1 Ti O2 100.52(5) yes
O1 Ti C24 149.03(6) yes
O1 Ti C25 124.00(6) yes
O1 Ti C26 93.21(6) yes
O1 Ti C27 92.74(6) yes
O1 Ti C28 122.18(6) yes
O2 Ti C24 100.44(6) yes
O2 Ti C25 88.48(6) yes
O2 Ti C26 111.19(7) yes
O2 Ti C27 144.11(7) yes
O2 Ti C28 134.79(6) yes
C24 Ti C25 34.70(6) yes
C24 Ti C26 57.86(6) yes
C24 Ti C27 57.43(7) yes
C24 Ti C28 34.55(6) yes
C25 Ti C26 34.59(7) yes
C25 Ti C27 56.91(7) yes
C25 Ti C28 56.79(7) yes
C26 Ti C27 34.20(7) yes
C26 Ti C28 56.79(6) yes
C27 Ti C28 33.94(6) yes
C24 Si C29 106.16(10) yes
C24 Si C30 111.58(10) yes
C24 Si C31 108.37(10) yes
C29 Si C30 112.59(12) yes
C29 Si C31 109.12(11) yes
C30 Si C31 108.90(11) yes
Ti O1 C1 154.84(11) yes
Ti O2 C13 139.78(11) yes
O1 C1 C2 116.63(14) yes
O1 C1 C6 120.99(14) yes
C2 C1 C6 122.35(14) no
C1 C2 C3 118.48(16) no
C1 C2 C12 120.84(14) no
C3 C2 C12 120.66(15) no
C2 C3 C4 121.43(16) no
C3 C4 C5 118.44(16) no
C3 C4 C11 121.14(17) no
C5 C4 C11 120.43(17) no
C4 C5 C6 123.30(17) no
C1 C6 C5 115.96(15) no
C1 C6 C7 122.59(14) no
C5 C6 C7 121.38(15) no
C6 C7 C8 111.69(15) no
C6 C7 C9 111.19(16) no
C6 C7 C10 108.92(16) no
C8 C7 C9 106.84(16) no
C8 C7 C10 108.06(17) no
C9 C7 C10 110.08(16) no
C2 C12 C14 115.23(14) no
O2 C13 C14 119.17(14) yes
O2 C13 C18 119.74(14) yes
C14 C13 C18 121.07(15) no
C12 C14 C13 123.05(15) no
C12 C14 C15 117.81(15) no
C13 C14 C15 118.91(15) no
C14 C15 C16 121.95(16) no
C15 C16 C17 117.73(16) no
C15 C16 C23 121.40(16) no
C17 C16 C23 120.77(16) no
C16 C17 C18 123.54(16) no
C13 C18 C17 116.64(15) no
C13 C18 C19 122.37(14) no
C17 C18 C19 120.87(15) no
C18 C19 C20 112.24(15) no
C18 C19 C21 108.89(15) no
C18 C19 C22 111.94(15) no
C20 C19 C21 107.24(17) no
C20 C19 C22 106.42(16) no
C21 C19 C22 109.99(16) no
Ti C24 Si 128.01(9) yes
Ti C24 C25 71.00(10) yes
Ti C24 C28 72.83(10) yes
Si C24 C25 126.34(15) yes
Si C24 C28 127.53(13) yes
C25 C24 C28 105.44(16) no
Ti C25 C24 74.29(10) yes
Ti C25 C26 72.67(11) yes
C24 C25 C26 109.33(18) no
Ti C26 C25 72.74(11) yes
Ti C26 C27 74.33(12) yes
C25 C26 C27 107.99(17) no
Ti C27 C26 71.47(12) yes
Ti C27 C28 73.42(12) yes
C26 C27 C28 108.09(19) no
Ti C28 C24 72.62(10) yes
Ti C28 C27 72.64(11) yes
C24 C28 C27 109.15(17) no
C2 C3 H31 118.9(12) no
C4 C3 H31 119.6(12) no
C4 C5 H51 117.2(11) no
C6 C5 H51 119.5(11) no
C7 C8 H81 110.1(15) no
C7 C8 H82 105.8(14) no
C7 C8 H83 111.9(14) no
H81 C8 H82 111(2) no
H81 C8 H83 110.2(19) no
H82 C8 H83 107.9(19) no
C7 C9 H91 110.1(13) no
C7 C9 H92 112.1(14) no
C7 C9 H93 109.5(12) no
H91 C9 H92 110(2) no
H91 C9 H93 107(2) no
H92 C9 H93 107.5(19) no
C7 C10 H101 111.0(13) no
C7 C10 H102 110.7(15) no
C7 C10 H103 109.6(15) no
H101 C10 H102 112(2) no
H101 C10 H103 108(2) no
H102 C10 H103 106(2) no
C4 C11 H111 113.3(16) no
C4 C11 H112 112.3(19) no
C4 C11 H113 115.3(19) no
H111 C11 H112 101(3) no
H111 C11 H113 111(3) no
H112 C11 H113 103(3) no
C2 C12 H121 111.9(12) no
C2 C12 H122 107.1(11) no
C14 C12 H121 108.1(11) no
C14 C12 H122 109.1(11) no
H121 C12 H122 104.9(15) no
C14 C15 H151 117.3(12) no
C16 C15 H151 120.7(12) no
C16 C17 H171 117.8(10) no
C18 C17 H171 118.6(10) no
C19 C20 H201 109.2(14) no
C19 C20 H202 108.1(13) no
C19 C20 H203 110.7(14) no
H201 C20 H202 107.5(19) no
H201 C20 H203 111.5(19) no
H202 C20 H203 109.7(19) no
C19 C21 H211 111.3(13) no
C19 C21 H212 112.9(15) no
C19 C21 H213 106.5(14) no
H211 C21 H212 108(2) no
H211 C21 H213 109(2) no
H212 C21 H213 109(2) no
C19 C22 H221 109.3(15) no
C19 C22 H222 112.3(14) no
C19 C22 H223 109.2(14) no
H221 C22 H222 109(2) no
H221 C22 H223 107.4(19) no
H222 C22 H223 109.5(18) no
C16 C23 H231 111.9(15) no
C16 C23 H232 112.1(16) no
C16 C23 H233 114.7(16) no
H231 C23 H232 105(2) no
H231 C23 H233 114(2) no
H232 C23 H233 97(2) no
Ti C25 H251 116.5(12) no
C24 C25 H251 128.6(13) no
C26 C25 H251 122.0(13) no
Ti C26 H261 119.0(15) no
C25 C26 H261 127.0(15) no
C27 C26 H261 125.0(15) no
Ti C27 H271 118.7(13) no
C26 C27 H271 128.4(13) no
C28 C27 H271 123.5(13) no
Ti C28 H281 118.7(12) no
C24 C28 H281 124.8(12) no
C27 C28 H281 125.9(12) no
Si C29 H291 108(2) no
Si C29 H292 113.6(16) no
Si C29 H293 111.1(18) no
H291 C29 H292 104(2) no
H291 C29 H293 109(3) no
H292 C29 H293 110(2) no
Si C30 H301 112.5(16) no
Si C30 H302 108.0(15) no
Si C30 H303 107.0(15) no
H301 C30 H302 113(2) no
H301 C30 H303 110(2) no
H302 C30 H303 107(2) no
Si C31 H311 109.7(14) no
Si C31 H312 109.2(14) no
Si C31 H313 113.0(14) no
H311 C31 H312 108(2) no
H311 C31 H313 106(2) no
H312 C31 H313 110(2) no

loop_
_geom_bond_atom_site_label_1
_geom_bond_atom_site_label_2
_geom_bond_distance
_geom_bond_publ_flag
Ti Cl 2.2891(5) yes
Ti O1 1.7916(11) yes
Ti O2 1.8220(12) yes
Ti C24 2.4051(17) yes
Ti C25 2.3624(18) yes
Ti C26 2.3614(19) yes
Ti C27 2.398(2) yes
Ti C28 2.4079(18) yes
Si C24 1.8805(18) yes
Si C29 1.866(3) yes
Si C30 1.856(2) yes
Si C31 1.860(2) yes
O1 C1 1.3673(18) yes
O2 C13 1.3784(19) yes
C1 C2 1.400(2) no
C1 C6 1.407(2) no
C2 C3 1.393(2) no
C2 C12 1.516(3) no
C3 C4 1.381(3) no
C4 C5 1.391(3) no
C4 C11 1.513(3) no
C5 C6 1.400(2) no
C6 C7 1.540(2) no
C7 C8 1.537(3) no
C7 C9 1.539(3) no
C7 C10 1.534(3) no
C12 C14 1.521(2) no
C13 C14 1.402(2) no
C13 C18 1.418(2) no
C14 C15 1.393(2) no
C15 C16 1.385(2) no
C16 C17 1.393(2) no
C16 C23 1.507(3) no
C17 C18 1.396(2) no
C18 C19 1.538(2) no
C19 C20 1.535(3) no
C19 C21 1.531(3) no
C19 C22 1.532(3) no
C24 C25 1.422(2) no
C24 C28 1.429(3) no
C25 C26 1.404(3) no
C26 C27 1.400(3) no
C27 C28 1.403(3) no
C3 H31 0.904(19) no
C5 H51 0.95(2) no
C8 H81 0.97(3) no
C8 H82 0.94(2) no
C8 H83 0.98(2) no
C9 H91 0.96(3) no
C9 H92 0.98(2) no
C9 H93 1.00(2) no
C10 H101 0.95(2) no
C10 H102 1.00(3) no
C10 H103 0.97(3) no
C11 H111 0.93(3) no
C11 H112 0.93(3) no
C11 H113 0.87(3) no
C12 H121 0.98(2) no
C12 H122 1.003(18) no
C15 H151 0.940(18) no
C17 H171 0.970(19) no
C20 H201 0.99(2) no
C20 H202 0.97(2) no
C20 H203 1.03(2) no
C21 H211 1.03(2) no
C21 H212 0.95(3) no
C21 H213 1.01(3) no
C22 H221 1.00(3) no
C22 H222 0.95(2) no
C22 H223 0.96(2) no
C23 H231 0.92(3) no
C23 H232 0.95(3) no
C23 H233 0.94(3) no
C25 H251 0.94(2) no
C26 H261 0.92(2) no
C27 H271 0.94(2) no
C28 H281 0.95(2) no
C29 H291 1.03(3) no
C29 H292 0.97(3) no
C29 H293 0.93(3) no
C30 H301 0.94(3) no
C30 H302 0.96(3) no
C30 H303 0.95(3) no
C31 H311 0.95(3) no
C31 H312 1.01(2) no
C31 H313 0.97(3) no
